data_9013855
loop_
_publ_author_name
'Zanazzi, P. F.'
'Comodi, P.'
'Nazzareni, S.'
'Andreozzi, G. B.'

_publ_section_title
;
 Thermal behaviour of chlorite: an in situ single-crystal
 and powder diffraction study
 Note: T = 502 C
;
_journal_name_full 'European Journal of Mineralogy'
_journal_page_first 581
_journal_page_last 589
_journal_paper_doi 10.1127/0935-1221/2009/0021-1928
_journal_volume 21
_journal_year 2009
_chemical_compound_source 'Val Malenco, Italy'
_chemical_formula_structural (Mg,Fe)5Al(Si3Al)O10(OH)8
_chemical_formula_sum 'Al0.721 Fe0.219 H4 Mg2.782 O9 Si1.279'
_chemical_name_mineral Clinochlore
_space_group_IT_number 2
_symmetry_space_group_name_Hall '-P 1 (1/2*x+1/2*y,1/2*x-1/2*y,-z)'
_symmetry_space_group_name_H-M 'C -1'
_cell_angle_alpha 90.30
_cell_angle_beta 97.27
_cell_angle_gamma 90.00
_cell_formula_units_Z 4
_cell_length_a 5.3533
_cell_length_b 9.2778
_cell_length_c 14.464
_cell_volume 712.596
_database_code_amcsd 0007301
_diffrn_ambient_temperature 775.15
_exptl_crystal_density_diffrn 2.640
_cod_original_formula_sum '(Mg2.782 Fe.219) (Si1.279 Al.721) O9 H4'
_cod_database_code 9013855

loop_
_space_group_symop_operation_xyz
x,y,z
1/2+x,1/2+y,z
-x,-y,-z
1/2-x,1/2-y,-z

loop_
_atom_site_label
_atom_site_fract_x
_atom_site_fract_y
_atom_site_fract_z
_atom_site_occupancy
_atom_site_U_iso_or_equiv
_atom_site_type_symbol
_atom_site_attached_hydrogens
MgM1 0.00000 0.00000 0.00000 0.91300 0.02100 Mg 0
FeM1 0.00000 0.00000 0.00000 0.08700 0.02100 Fe 0
MgM2 0.00090 0.33350 -0.00020 0.91200 0.02200 Mg 0
FeM2 0.00090 0.33350 -0.00020 0.08800 0.02200 Fe 0
MgM3 -0.00130 0.16670 0.50010 0.94000 0.03500 Mg 0
FeM3 -0.00130 0.16670 0.50010 0.06000 0.03500 Fe 0
MgM4 0.00000 0.50000 0.50000 0.94600 0.03100 Mg 0
FeM4 0.00000 0.50000 0.50000 0.05400 0.03100 Fe 0
SiT1 0.23180 0.16810 0.19150 0.64000 0.02400 Si 0
AlT1 0.23180 0.16810 0.19150 0.36000 0.02400 Al 0
SiT2 0.73250 0.00240 0.19160 0.63900 0.02300 Si 0
AlT2 0.73250 0.00240 0.19160 0.36100 0.02300 Al 0
O1 0.19280 0.16730 0.07670 1.00000 0.01900 O 0
O2 0.69270 0.00180 0.07700 1.00000 0.02200 O 0
O3 0.22980 0.33600 0.23260 1.00000 0.04100 O 0
O4 0.50580 0.09380 0.23210 1.00000 0.03300 O 0
O5 0.00660 0.07780 0.23240 1.00000 0.03400 O 0
O-H1 0.69120 0.33430 0.07410 1.00000 0.02300 O 1
O-H2 0.15010 -0.00120 0.42920 1.00000 0.03400 O 1
O-H3 0.13630 0.33700 0.42940 1.00000 0.03700 O 1
O-H4 0.63600 0.16200 0.42950 1.00000 0.03300 O 1

loop_
_cod_changelog_entry_id
_cod_changelog_entry_author
_cod_changelog_entry_date
_cod_changelog_entry_text
1
;cod-tools version 3.8.0
Id: cif_guess_AMCSD_atom_types 9581 2023-05-17 12:35:41Z saulius
;
2023-05-21T08:54:42+03:00
;Derived atom types and hydrogen counts
from atom names that follow the AMCSD naming convention
(Wat == water, O-H == hydroxyl).
;

loop_
_cod_related_entry_id
_cod_related_entry_database
_cod_related_entry_code
1 AMCSD 0007301
